data_1505132
loop_
_publ_author_name
'Sakakibara, Ken'
'Nakano, Koji'
'Nozaki, Kyoko'

_publ_section_title
;
 Regioregular Polymerization of Fluorine-Containing Epoxides
;
_journal_issue 17
_journal_name_full Macromolecules
_journal_page_first 6136
_journal_paper_doi 10.1021/ma070428j
_journal_volume 40
_journal_year 2007
_chemical_absolute_configuration unk
_chemical_formula_sum 'C21 H14 Br2 F9 O4.5'
_chemical_formula_weight 669.14
_chemical_name_systematic
; 
 ? 
;
_space_group_IT_number 79
_symmetry_cell_setting tetragonal
_symmetry_space_group_name_Hall 'I 4'
_symmetry_space_group_name_H-M 'I 4'
_atom_sites_solution_hydrogens geom
_atom_sites_solution_primary direct
_atom_sites_solution_secondary difmap
_audit_creation_method SHELXL-97
_cell_angle_alpha 90.00
_cell_angle_beta 90.00
_cell_angle_gamma 90.00
_cell_formula_units_Z 8
_cell_length_a 29.610(13)
_cell_length_b 29.610(13)
_cell_length_c 5.579(3)
_cell_measurement_reflns_used 7076
_cell_measurement_temperature 103.1500
_cell_measurement_theta_max 27.4835
_cell_measurement_theta_min 3.0770
_cell_volume 4891(4)
_computing_cell_refinement 'RIGAKU CrystalClear'
_computing_data_collection 'RIGAKU CrystalClear'
_computing_data_reduction 'RIGAKU CrystalClear'
_computing_molecular_graphics ORTEP-III
_computing_structure_refinement 'SHELXL-97 (Sheldrick, 1997)'
_computing_structure_solution DIRDIF
_diffrn_ambient_temperature 103(2)
_diffrn_detector_area_resol_mean 7.31
_diffrn_measured_fraction_theta_full 0.997
_diffrn_measured_fraction_theta_max 0.997
_diffrn_measurement_device_type 'RIGAKU/MSC Meacury CCD'
_diffrn_measurement_method 'omega scans'
_diffrn_radiation_monochromator graphite
_diffrn_radiation_source 'fine-focus sealed tube'
_diffrn_radiation_type MoK\a
_diffrn_radiation_wavelength 0.71070
_diffrn_reflns_av_R_equivalents 0.0575
_diffrn_reflns_av_sigmaI/netI 0.0540
_diffrn_reflns_limit_h_max 35
_diffrn_reflns_limit_h_min -35
_diffrn_reflns_limit_k_max 35
_diffrn_reflns_limit_k_min -35
_diffrn_reflns_limit_l_max 6
_diffrn_reflns_limit_l_min -6
_diffrn_reflns_number 16514
_diffrn_reflns_theta_full 25.50
_diffrn_reflns_theta_max 25.50
_diffrn_reflns_theta_min 3.08
_exptl_absorpt_coefficient_mu 3.412
_exptl_absorpt_correction_T_max 0.8479
_exptl_absorpt_correction_T_min 0.1711
_exptl_absorpt_correction_type multi-scan
_exptl_crystal_colour Colorless
_exptl_crystal_density_diffrn 1.817
_exptl_crystal_density_method 'not measured'
_exptl_crystal_description Needle
_exptl_crystal_F_000 2616
_exptl_crystal_size_max 0.80
_exptl_crystal_size_mid 0.05
_exptl_crystal_size_min 0.05
_refine_diff_density_max 0.598
_refine_diff_density_min -0.439
_refine_diff_density_rms 0.072
_refine_ls_abs_structure_details 'Flack H D (1983), Acta Cryst. A39, 876-881'
_refine_ls_abs_structure_Flack -0.007(16)
_refine_ls_extinction_method none
_refine_ls_goodness_of_fit_ref 1.142
_refine_ls_hydrogen_treatment constr
_refine_ls_matrix_type full
_refine_ls_number_parameters 415
_refine_ls_number_reflns 4448
_refine_ls_number_restraints 265
_refine_ls_restrained_S_all 1.124
_refine_ls_R_factor_all 0.0875
_refine_ls_R_factor_gt 0.0704
_refine_ls_shift/su_max 0.000
_refine_ls_shift/su_mean 0.000
_refine_ls_structure_factor_coef Fsqd
_refine_ls_weighting_details 'calc w=1/[\s^2^(Fo^2^)+(0.0473P)^2^+16.3301P] where P=(Fo^2^+2Fc^2^)/3'
_refine_ls_weighting_scheme calc
_refine_ls_wR_factor_gt 0.1364
_refine_ls_wR_factor_ref 0.1442
_reflns_number_gt 3691
_reflns_number_total 4448
_reflns_threshold_expression >2sigma(I)
_cod_data_source_file ma070428jrom20070217_032522.cif
_cod_data_source_block ks_6y09
_cod_depositor_comments
;
The following automatic conversions were performed:
'_atom_site_symetry_multiplicity' tag replaced with
'_atom_site_symmetry_multiplicity'.

Automatic conversion script
Id: cif_correct_tags 1440 2010-10-19 06:21:57Z saulius 

The following automatic conversions were performed:

'_symmetry_cell_setting' value 'Tetragonal' changed to 'tetragonal'
according to /home/saulius/struct/CIF-dictionaries/cif_core.dic
dictionary named 'cif_core.dic' version 2.4.1 from
2010-06-29.

'_exptl_absorpt_correction_type' value 'Multi-scan'
changed to 'multi-scan' according to
/home/saulius/struct/CIF-dictionaries/cif_core.dic dictionary named
'cif_core.dic' version 2.4.1 from 2010-06-29.

Automatic conversion script
Id: cif_fix_values 1715 2011-07-08 13:25:40Z adriana 
;
_cod_original_sg_symbol_H-M I4
_cod_original_formula_sum 'C21 H14 Br2 F9 O4.50'
_cod_database_code 1505132

loop_
_symmetry_equiv_pos_as_xyz
'x, y, z'
'-x, -y, z'
'-y, x, z'
'y, -x, z'
'x+1/2, y+1/2, z+1/2'
'-x+1/2, -y+1/2, z+1/2'
'-y+1/2, x+1/2, z+1/2'
'y+1/2, -x+1/2, z+1/2'

loop_
_atom_site_label
_atom_site_type_symbol
_atom_site_fract_x
_atom_site_fract_y
_atom_site_fract_z
_atom_site_U_iso_or_equiv
_atom_site_adp_type
_atom_site_occupancy
_atom_site_symmetry_multiplicity
_atom_site_calc_flag
_atom_site_refinement_flags
_atom_site_disorder_assembly
_atom_site_disorder_group
C1 C 0.2942(2) 0.7305(2) 0.5903(13) 0.0425(17) Uani 1 1 d . . .
H1 H 0.3029 0.7223 0.7560 0.051 Uiso 1 1 calc R . .
H2 H 0.2675 0.7505 0.5980 0.051 Uiso 1 1 calc R . .
C2 C 0.33194(19) 0.75401(19) 0.4699(16) 0.0363(13) Uani 1 1 d . A .
H3 H 0.3230 0.7616 0.3017 0.044 Uiso 1 1 calc R . .
C3 C 0.3441(2) 0.7971(2) 0.6027(12) 0.0355(15) Uani 1 1 d . . .
H4 H 0.3527 0.7896 0.7695 0.043 Uiso 1 1 calc R . .
H5 H 0.3174 0.8172 0.6087 0.043 Uiso 1 1 calc R . .
C4 C 0.38329(17) 0.82210(18) 0.4811(15) 0.0316(13) Uani 1 1 d . . .
C5 C 0.3868(2) 0.8715(2) 0.5689(12) 0.0327(15) Uani 1 1 d . . .
C6 C 0.4281(2) 0.8990(2) 0.4846(16) 0.0386(14) Uani 1 1 d . B .
C7 C 0.4268(2) 0.9481(2) 0.5513(13) 0.055(2) Uani 1 1 d D . .
O1 O 0.28369(15) 0.69100(14) 0.4582(11) 0.0489(12) Uani 1 1 d . . .
C8 C 0.2523(2) 0.6633(2) 0.5557(15) 0.046(2) Uani 1 1 d . . .
O2 O 0.23342(18) 0.67143(17) 0.7391(12) 0.0571(15) Uani 1 1 d . . .
C9 C 0.2471(2) 0.6213(2) 0.4147(12) 0.0367(17) Uani 1 1 d . . .
C10 C 0.2708(2) 0.6127(3) 0.2023(15) 0.0482(19) Uani 1 1 d . . .
H6 H 0.2924 0.6341 0.1480 0.058 Uiso 1 1 calc R . .
C11 C 0.2636(3) 0.5738(2) 0.0690(15) 0.0489(19) Uani 1 1 d . . .
H7 H 0.2788 0.5687 -0.0786 0.059 Uiso 1 1 calc R . .
C12 C 0.2332(2) 0.5425(2) 0.1615(14) 0.0431(18) Uani 1 1 d . . .
C13 C 0.2105(2) 0.5491(2) 0.3719(14) 0.0440(18) Uani 1 1 d . . .
H8 H 0.1906 0.5265 0.4310 0.053 Uiso 1 1 calc R . .
C14 C 0.2167(2) 0.5891(2) 0.4993(17) 0.0435(16) Uani 1 1 d . . .
H9 H 0.2003 0.5944 0.6430 0.052 Uiso 1 1 calc R . .
Br1 Br 0.22213(2) 0.48931(2) -0.0194(2) 0.0548(2) Uani 1 1 d . . .
O3 O 0.37101(13) 0.72521(13) 0.4663(10) 0.0374(10) Uani 1 1 d . . .
C15 C 0.3862(7) 0.7055(10) 0.255(7) 0.050(3) Uani 0.684(10) 1 d PU A 1
O4 O 0.3681(6) 0.7082(7) 0.081(3) 0.056(4) Uani 0.684(10) 1 d PD A 1
C16 C 0.4314(3) 0.6844(5) 0.299(2) 0.059(3) Uani 0.684(10) 1 d PGU A 1
C17 C 0.4563(4) 0.6928(4) 0.506(2) 0.061(3) Uani 0.684(10) 1 d PGU A 1
H10 H 0.4447 0.7126 0.6252 0.073 Uiso 0.684(10) 1 calc PR A 1
C18 C 0.4981(4) 0.6724(4) 0.5377(18) 0.070(3) Uani 0.684(10) 1 d PGU A 1
H11 H 0.5152 0.6782 0.6788 0.084 Uiso 0.684(10) 1 calc PR A 1
C19 C 0.5151(3) 0.6435(4) 0.363(2) 0.074(3) Uani 0.684(10) 1 d PGU A 1
C20 C 0.4902(4) 0.6350(3) 0.1568(19) 0.072(3) Uani 0.684(10) 1 d PGU A 1
H12 H 0.5018 0.6152 0.0376 0.087 Uiso 0.684(10) 1 calc PR A 1
C21 C 0.4484(3) 0.6554(4) 0.1250(18) 0.066(3) Uani 0.684(10) 1 d PGU A 1
H13 H 0.4313 0.6497 -0.0161 0.080 Uiso 0.684(10) 1 calc PR A 1
Br2 Br 0.57303(13) 0.61709(15) 0.4077(14) 0.158(3) Uani 0.684(10) 1 d PU A 1
F1 F 0.37905(15) 0.82261(14) 0.2427(7) 0.0485(10) Uani 1 1 d . . .
F2 F 0.42331(12) 0.80233(12) 0.5331(9) 0.0532(13) Uani 1 1 d . . .
F3 F 0.34937(11) 0.89320(11) 0.4958(10) 0.0462(9) Uani 1 1 d . . .
F4 F 0.38618(15) 0.87167(14) 0.8093(7) 0.0526(11) Uani 1 1 d . . .
F5 F 0.4326(2) 0.8954(2) 0.2526(9) 0.101(2) Uani 1 1 d . . .
F6 F 0.46475(15) 0.88185(15) 0.5846(11) 0.0803(19) Uani 1 1 d . . .
F7 F 0.3990(4) 0.9648(4) 0.379(3) 0.075(3) Uani 0.511(16) 1 d PDU B 1
F8 F 0.4675(6) 0.9643(8) 0.490(8) 0.068(4) Uani 0.511(16) 1 d PDU B 1
F9 F 0.4125(5) 0.9568(4) 0.770(2) 0.070(3) Uani 0.511(16) 1 d PDU B 1
C22 C 0.3766(19) 0.708(2) 0.247(17) 0.054(4) Uani 0.316(10) 1 d PU A 2
O5 O 0.3502(11) 0.7117(18) 0.052(9) 0.062(10) Uani 0.316(10) 1 d P A 2
C23 C 0.4204(8) 0.6818(10) 0.260(5) 0.059(3) Uani 0.316(10) 1 d PGDU A 2
C24 C 0.4522(9) 0.6868(10) 0.442(5) 0.064(3) Uani 0.316(10) 1 d PGU A 2
H14 H 0.4459 0.7055 0.5756 0.077 Uiso 0.316(10) 1 calc PR A 2
C25 C 0.4933(8) 0.6643(9) 0.427(4) 0.069(3) Uani 0.316(10) 1 d PGU A 2
H15 H 0.5151 0.6677 0.5506 0.083 Uiso 0.316(10) 1 calc PR A 2
C26 C 0.5026(6) 0.6368(8) 0.231(5) 0.070(3) Uani 0.316(10) 1 d PGU A 2
C27 C 0.4708(8) 0.6318(8) 0.050(4) 0.070(4) Uani 0.316(10) 1 d PGU A 2
H16 H 0.4771 0.6131 -0.0843 0.084 Uiso 0.316(10) 1 calc PR A 2
C28 C 0.4297(7) 0.6543(9) 0.064(4) 0.066(3) Uani 0.316(10) 1 d PGU A 2
H17 H 0.4079 0.6509 -0.0593 0.079 Uiso 0.316(10) 1 calc PR A 2
Br3 Br 0.5572(4) 0.6084(3) 0.230(3) 0.183(4) Uani 0.316(10) 1 d PU A 2
F10 F 0.3901(3) 0.9734(4) 0.519(3) 0.070(3) Uani 0.489(16) 1 d PDU B 2
F11 F 0.4621(6) 0.9732(8) 0.481(9) 0.068(4) Uani 0.489(16) 1 d PDU B 2
F12 F 0.4347(6) 0.9504(5) 0.7906(18) 0.073(3) Uani 0.489(16) 1 d PDU B 2
O6 O 0.5000 0.5000 0.143(8) 0.34(3) Uiso 1 4 d S . .
O7 O 0.5000 0.5000 -0.337(9) 0.38(3) Uiso 1 4 d S . .

loop_
_atom_site_aniso_label
_atom_site_aniso_U_11
_atom_site_aniso_U_22
_atom_site_aniso_U_33
_atom_site_aniso_U_23
_atom_site_aniso_U_13
_atom_site_aniso_U_12
C1 0.048(4) 0.032(4) 0.048(4) -0.003(3) 0.007(3) -0.014(3)
C2 0.035(3) 0.034(3) 0.040(3) 0.009(4) -0.009(4) -0.005(2)
C3 0.034(4) 0.032(4) 0.040(4) 0.005(3) 0.002(3) -0.009(3)
C4 0.024(3) 0.034(3) 0.037(3) 0.011(4) 0.007(4) -0.003(2)
C5 0.029(3) 0.032(3) 0.037(4) 0.003(3) -0.002(3) 0.004(3)
C6 0.040(3) 0.039(3) 0.037(4) 0.004(4) -0.006(4) -0.011(3)
C7 0.053(5) 0.044(4) 0.070(7) 0.013(4) -0.013(4) -0.006(4)
O1 0.052(3) 0.041(2) 0.054(3) -0.006(3) 0.004(3) -0.014(2)
C8 0.036(4) 0.032(4) 0.071(6) 0.010(4) -0.014(4) -0.009(3)
O2 0.047(3) 0.049(3) 0.075(4) -0.015(3) 0.027(3) -0.012(2)
C9 0.025(3) 0.032(3) 0.053(5) 0.001(3) -0.011(3) -0.002(2)
C10 0.041(4) 0.042(4) 0.061(5) -0.002(4) -0.008(4) -0.007(3)
C11 0.052(5) 0.047(4) 0.048(4) 0.003(4) 0.002(4) -0.003(4)
C12 0.039(4) 0.034(4) 0.056(5) 0.004(3) -0.016(4) -0.005(3)
C13 0.041(4) 0.039(4) 0.052(5) 0.016(3) -0.009(4) -0.010(3)
C14 0.038(3) 0.041(3) 0.052(4) 0.000(4) 0.005(4) -0.001(3)
Br1 0.0602(5) 0.0383(4) 0.0657(5) -0.0007(5) -0.0126(5) -0.0056(3)
O3 0.041(2) 0.035(2) 0.036(2) -0.004(3) 0.002(3) -0.0044(17)
C15 0.064(8) 0.028(5) 0.057(5) 0.001(5) 0.039(7) -0.004(6)
O4 0.082(12) 0.064(7) 0.023(7) -0.005(5) -0.016(8) -0.002(9)
C16 0.067(6) 0.041(4) 0.070(5) -0.001(4) 0.034(5) 0.002(4)
C17 0.060(5) 0.047(4) 0.077(6) -0.005(5) 0.028(5) 0.010(4)
C18 0.067(5) 0.057(5) 0.085(7) -0.008(5) 0.028(6) 0.008(4)
C19 0.072(6) 0.057(5) 0.094(7) 0.001(5) 0.036(6) 0.006(5)
C20 0.071(6) 0.055(4) 0.091(6) 0.003(5) 0.031(5) 0.009(5)
C21 0.071(6) 0.049(4) 0.080(6) 0.001(4) 0.033(5) 0.003(5)
Br2 0.0715(17) 0.0992(19) 0.302(7) 0.069(3) 0.074(3) 0.0383(14)
F1 0.066(3) 0.047(2) 0.032(2) -0.0036(19) 0.002(2) -0.013(2)
F2 0.0315(19) 0.038(2) 0.090(4) 0.004(2) -0.007(2) 0.0022(15)
F3 0.0345(18) 0.0352(18) 0.069(3) 0.000(3) -0.004(3) 0.0043(14)
F4 0.073(3) 0.051(3) 0.034(2) -0.0035(19) 0.005(2) -0.015(2)
F5 0.127(5) 0.127(5) 0.050(4) -0.022(3) 0.031(3) -0.087(4)
F6 0.039(2) 0.045(3) 0.157(6) -0.002(3) -0.015(3) -0.009(2)
F7 0.067(5) 0.032(5) 0.126(8) 0.009(6) 0.002(6) 0.003(4)
F8 0.061(6) 0.036(7) 0.107(6) -0.008(7) 0.016(7) -0.021(6)
F9 0.059(6) 0.039(5) 0.112(6) -0.026(5) 0.038(5) -0.008(5)
C22 0.065(8) 0.033(6) 0.063(7) 0.002(6) 0.038(8) -0.003(7)
O5 0.06(2) 0.084(17) 0.040(16) 0.006(11) -0.036(15) -0.005(17)
C23 0.066(6) 0.041(4) 0.070(6) 0.001(5) 0.036(6) 0.002(5)
C24 0.064(5) 0.049(5) 0.078(6) -0.003(5) 0.032(6) 0.008(5)
C25 0.068(5) 0.054(5) 0.086(7) -0.003(5) 0.031(6) 0.009(5)
C26 0.069(6) 0.053(5) 0.087(7) 0.000(6) 0.029(6) 0.009(5)
C27 0.071(7) 0.053(6) 0.086(8) 0.003(6) 0.029(6) 0.005(6)
C28 0.068(7) 0.048(5) 0.081(7) 0.001(5) 0.037(6) 0.006(6)
Br3 0.104(5) 0.111(4) 0.335(11) 0.045(6) 0.088(6) 0.069(4)
F10 0.055(5) 0.032(5) 0.123(8) -0.010(6) 0.011(6) 0.007(4)
F11 0.062(5) 0.032(7) 0.109(6) -0.002(8) 0.011(6) -0.013(5)
F12 0.071(7) 0.043(5) 0.104(6) -0.017(5) 0.028(6) -0.015(6)

loop_
_atom_type_symbol
_atom_type_description
_atom_type_scat_dispersion_real
_atom_type_scat_dispersion_imag
_atom_type_scat_source
C C 0.0033 0.0016 'International Tables Vol C Tables 4.2.6.8 and 6.1.1.4'
H H 0.0000 0.0000 'International Tables Vol C Tables 4.2.6.8 and 6.1.1.4'
Br Br -0.2901 2.4595 'International Tables Vol C Tables 4.2.6.8 and 6.1.1.4'
F F 0.0171 0.0103 'International Tables Vol C Tables 4.2.6.8 and 6.1.1.4'
O O 0.0106 0.0060 'International Tables Vol C Tables 4.2.6.8 and 6.1.1.4'

loop_
_geom_angle_atom_site_label_1
_geom_angle_atom_site_label_2
_geom_angle_atom_site_label_3
_geom_angle
O1 C1 C2 108.6(6)
O3 C2 C1 109.6(5)
O3 C2 C3 108.3(5)
C1 C2 C3 110.7(6)
C2 C3 C4 111.6(6)
F1 C4 F2 107.5(6)
F1 C4 C3 112.0(5)
F2 C4 C3 111.0(5)
F1 C4 C5 108.1(5)
F2 C4 C5 106.4(5)
C3 C4 C5 111.5(5)
F4 C5 F3 106.9(5)
F4 C5 C6 108.2(6)
F3 C5 C6 108.0(5)
F4 C5 C4 108.6(5)
F3 C5 C4 107.6(5)
C6 C5 C4 117.0(5)
F5 C6 F6 107.7(7)
F5 C6 C7 109.0(6)
F6 C6 C7 106.7(5)
F5 C6 C5 110.0(5)
F6 C6 C5 108.7(6)
C7 C6 C5 114.6(6)
F9 C7 F10 75.7(10)
F9 C7 F11 114(2)
F10 C7 F11 106.5(13)
F9 C7 F8 117(2)
F10 C7 F8 119.8(14)
F11 C7 F8 13(2)
F9 C7 F12 30.0(6)
F10 C7 F12 104.1(11)
F11 C7 F12 97(2)
F8 C7 F12 94(2)
F9 C7 F7 113.0(10)
F10 C7 F7 37.4(7)
F11 C7 F7 93.6(19)
F8 C7 F7 103.5(19)
F12 C7 F7 141.4(10)
F9 C7 C6 115.2(8)
F10 C7 C6 122.1(8)
F11 C7 C6 116.5(15)
F8 C7 C6 105.2(13)
F12 C7 C6 106.7(8)
F7 C7 C6 101.1(8)
C8 O1 C1 116.2(6)
O2 C8 O1 123.1(7)
O2 C8 C9 125.2(6)
O1 C8 C9 111.6(7)
C14 C9 C10 119.1(7)
C14 C9 C8 117.6(7)
C10 C9 C8 123.4(6)
C11 C10 C9 121.9(7)
C10 C11 C12 116.9(8)
C13 C12 C11 122.9(7)
C13 C12 Br1 119.3(5)
C11 C12 Br1 117.8(6)
C12 C13 C14 119.7(7)
C13 C14 C9 119.6(8)
C22 O3 C15 12(4)
C22 O3 C2 109(3)
C15 O3 C2 121.4(13)
O4 C15 O3 123.7(18)
O4 C15 C16 127(3)
O3 C15 C16 109(2)
C17 C16 C21 120.0
C17 C16 C15 122.4(14)
C21 C16 C15 117.6(14)
C16 C17 C18 120.0
C19 C18 C17 120.0
C20 C19 C18 120.0
C20 C19 Br2 120.8(6)
C18 C19 Br2 119.1(6)
C19 C20 C21 120.0
C20 C21 C16 120.0
O3 C22 O5 130(4)
O3 C22 C23 105(5)
O5 C22 C23 125(6)
C24 C23 C28 120.0
C24 C23 C22 124(4)
C28 C23 C22 116(4)
C25 C24 C23 120.0
C24 C25 C26 120.0
C27 C26 C25 120.0
C27 C26 Br3 123.4(13)
C25 C26 Br3 116.6(13)
C26 C27 C28 120.0
C27 C28 C23 120.0

loop_
_geom_bond_atom_site_label_1
_geom_bond_atom_site_label_2
_geom_bond_distance
C1 O1 1.416(8)
C1 C2 1.479(9)
C2 O3 1.437(7)
C2 C3 1.519(9)
C3 C4 1.534(8)
C4 F1 1.336(9)
C4 F2 1.353(6)
C4 C5 1.546(9)
C5 F4 1.341(7)
C5 F3 1.343(7)
C5 C6 1.542(9)
C6 F5 1.305(10)
C6 F6 1.322(8)
C6 C7 1.503(10)
C7 F9 1.319(9)
C7 F10 1.331(8)
C7 F11 1.340(9)
C7 F8 1.341(9)
C7 F12 1.357(9)
C7 F7 1.358(9)
O1 C8 1.353(8)
C8 O2 1.191(9)
C8 C9 1.480(10)
C9 C14 1.395(9)
C9 C10 1.400(10)
C10 C11 1.387(10)
C11 C12 1.391(10)
C12 C13 1.366(11)
C12 Br1 1.899(7)
C13 C14 1.393(10)
O3 C22 1.33(9)
O3 C15 1.39(3)
C15 O4 1.11(4)
C15 C16 1.50(2)
C16 C17 1.3900
C16 C21 1.3900
C17 C18 1.3900
C18 C19 1.3900
C19 C20 1.3900
C19 Br2 1.901(8)
C20 C21 1.3900
C22 O5 1.34(10)
C22 C23 1.52(5)
C23 C24 1.3900
C23 C28 1.3900
C24 C25 1.3900
C25 C26 1.3900
C26 C27 1.3900
C26 Br3 1.822(18)
C27 C28 1.3900
